data_4345893
loop_
_publ_author_name
'Kuppuswamy, Subramaniam'
'Wofford, Joshua D.'
'Joseph, Chris'
'Xie, Zhu-Lin'
'Ali, Azim K.'
'Lynch, Vincent M.'
'Lindahl, Paul A.'
'Rose, Michael J.'

_publ_section_title
;
 Structures, Interconversions, and Spectroscopy of Iron Carbonyl Clusters
 with an Interstitial Carbide: Localized Metal Center Reduction by Overall
 Cluster Oxidation.
;
_journal_issue 10
_journal_name_full 'Inorganic chemistry'
_journal_page_first 5998
_journal_page_last 6012
_journal_paper_doi 10.1021/acs.inorgchem.7b00741
_journal_volume 56
_journal_year 2017
_chemical_formula_moiety 'C17 Fe6 O16, 2(C8 H20 N)'
_chemical_formula_sum 'C33 H40 Fe6 N2 O16'
_chemical_formula_weight 1055.77
_chemical_name_systematic
;
 ?
;
_space_group_crystal_system tetragonal
_space_group_IT_number 134
_space_group_name_Hall '-P 4ac 2bc'
_space_group_name_H-M_alt 'P 42/n n m'
_symmetry_space_group_name_Hall '-P 4ac 2bc'
_symmetry_space_group_name_H-M 'P 42/n n m :2'
_atom_sites_solution_hydrogens difmap
_audit_creation_method SHELXL-2013
_cell_angle_alpha 90
_cell_angle_beta 90
_cell_angle_gamma 90
_cell_formula_units_Z 2
_cell_length_a 11.7157(4)
_cell_length_b 11.7157(4)
_cell_length_c 16.8663(6)
_cell_measurement_reflns_used 9891
_cell_measurement_temperature 133(2)
_cell_measurement_theta_max 28.0
_cell_measurement_theta_min 2.4
_cell_volume 2315.03(14)
_computing_cell_refinement 'Apex II release 2010, Bruker AXS, Inc.'
_computing_data_collection 'Apex II release 2010, Bruker AXS, Inc.'
_computing_data_reduction 'Apex II release 2010, Bruker AXS, Inc.'
_computing_molecular_graphics 'XP SHELXTL/PC, Siemens Analytical'
_computing_publication_material 'XL SHELXTL/Plus, Siemens Analytical'
_computing_structure_refinement 'Shelxl-2013, Sheldrick, G. M. 2013'
_computing_structure_solution
;

SIR97 - Altomare A., Burla M.C., Camalli M., Cascarano G.L., Giacovazzo C., 
Guagliardi A., Moliterni A.G.G., Polidori G.,Spagna R.
;
_diffrn_ambient_temperature 133(2)
_diffrn_measured_fraction_theta_full 0.997
_diffrn_measured_fraction_theta_max 0.998
_diffrn_measurement_device_type 'Nonius Kappa CCD with Bruker Apex II detector'
_diffrn_measurement_method '\w and \f-scans'
_diffrn_radiation_type MoK\a
_diffrn_radiation_wavelength 0.71073
_diffrn_reflns_av_R_equivalents 0.0532
_diffrn_reflns_av_unetI/netI 0.0139
_diffrn_reflns_Laue_measured_fraction_full 0.997
_diffrn_reflns_Laue_measured_fraction_max 0.998
_diffrn_reflns_limit_h_max 14
_diffrn_reflns_limit_h_min -15
_diffrn_reflns_limit_k_max 15
_diffrn_reflns_limit_k_min -14
_diffrn_reflns_limit_l_max 21
_diffrn_reflns_limit_l_min -21
_diffrn_reflns_number 47922
_diffrn_reflns_point_group_measured_fraction_full 0.997
_diffrn_reflns_point_group_measured_fraction_max 0.998
_diffrn_reflns_theta_full 25.242
_diffrn_reflns_theta_max 27.494
_diffrn_reflns_theta_min 2.739
_diffrn_source 'sealed tube'
_exptl_absorpt_coefficient_mu 1.892
_exptl_absorpt_correction_T_max 1.00
_exptl_absorpt_correction_T_min 0.815
_exptl_absorpt_correction_type multi-scan
_exptl_absorpt_process_details
;
SADABS. Apex II release 2010, Bruker AXS, Inc.
;
_exptl_crystal_colour purple
_exptl_crystal_density_diffrn 1.515
_exptl_crystal_description prisms
_exptl_crystal_F_000 2092
_exptl_crystal_size_max 0.290
_exptl_crystal_size_mid 0.230
_exptl_crystal_size_min 0.160
_refine_diff_density_max 0.391
_refine_diff_density_min -0.263
_refine_diff_density_rms 0.080
_refine_ls_extinction_method none
_refine_ls_goodness_of_fit_ref 1.339
_refine_ls_hydrogen_treatment constr
_refine_ls_matrix_type full
_refine_ls_number_parameters 94
_refine_ls_number_reflns 1430
_refine_ls_number_restraints 3
_refine_ls_restrained_S_all 1.355
_refine_ls_R_factor_all 0.0468
_refine_ls_R_factor_gt 0.0345
_refine_ls_shift/su_max 0.036
_refine_ls_shift/su_mean 0.005
_refine_ls_structure_factor_coef Fsqd
_refine_ls_weighting_details 'w=1/[\s^2^(Fo^2^)+(0.0391P)^2^+2.6558P] where P=(Fo^2^+2Fc^2^)/3'
_refine_ls_weighting_scheme calc
_refine_ls_wR_factor_gt 0.0894
_refine_ls_wR_factor_ref 0.1087
_reflns_Friedel_coverage 0.000
_reflns_number_gt 1175
_reflns_number_total 1430
_reflns_threshold_expression 'I > 2\s(I)'
_cod_data_source_file ic7b00741_si_002.cif
_cod_data_source_block 1b
_cod_original_cell_volume 2315.03(18)
_cod_database_code 4345893
_shelx_space_group_comment
;
The symmetry employed for this shelxl refinement is uniquely defined
by the following loop, which should always be used as a source of
symmetry information in preference to the above space-group names.
They are only intended as comments.
;
_shelx_estimated_absorpt_t_min 0.605
_shelx_estimated_absorpt_t_max 0.748
_shelxl_version_number 2013-4

loop_
_space_group_symop_operation_xyz
'x, y, z'
'-x+1/2, -y+1/2, z'
'-y+1/2, x, z+1/2'
'y, -x+1/2, z+1/2'
'-x+1/2, y, -z+1/2'
'x, -y+1/2, -z+1/2'
'y, x, -z'
'-y+1/2, -x+1/2, -z'
'-x, -y, -z'
'x-1/2, y-1/2, -z'
'y-1/2, -x, -z-1/2'
'-y, x-1/2, -z-1/2'
'x-1/2, -y, z-1/2'
'-x, y-1/2, z-1/2'
'-y, -x, z'
'y-1/2, x-1/2, z'

loop_
_atom_site_label
_atom_site_type_symbol
_atom_site_fract_x
_atom_site_fract_y
_atom_site_fract_z
_atom_site_U_iso_or_equiv
_atom_site_adp_type
_atom_site_occupancy
_atom_site_site_symmetry_order
_atom_site_calc_flag
_atom_site_refinement_flags_posn
_atom_site_refinement_flags_adp
_atom_site_refinement_flags_occupancy
Fe1 Fe 0.7500 0.2500 0.36113(4) 0.0243(2) Uani 1 4 d S T P
Fe2 Fe 0.86358(3) 0.13642(3) 0.25515(3) 0.02868(19) Uani 1 2 d S T P
C1 C 0.6664(3) 0.1664(3) 0.4269(2) 0.0348(9) Uani 1 2 d S T P
O1 O 0.6126(2) 0.1126(2) 0.4697(2) 0.0531(9) Uani 1 2 d S T P
C2 C 0.8767(2) 0.1233(2) 0.3652(2) 0.0248(7) Uani 1 2 d S T P
O2 O 0.92244(17) 0.07756(17) 0.41760(16) 0.0352(6) Uani 1 2 d S T P
C3 C 1.0104(3) 0.1382(4) 0.2320(2) 0.0630(12) Uani 1 1 d . . .
O3 O 1.1050(3) 0.1320(4) 0.2168(3) 0.1126(16) Uani 1 1 d . . .
C4 C 0.7500 0.2500 0.2500 0.0225(13) Uani 1 8 d S T P
N1 N 0.2500 0.2500 0.5000 0.0264(9) Uani 1 4 d DS T P
C1A C 0.1923(4) 0.1971(5) 0.5744(3) 0.0277(10) Uani 0.5 1 d D . P
H1AA H 0.2171 0.2381 0.6205 0.033 Uiso 0.5 1 d R U P
H1AB H 0.2173 0.1194 0.5799 0.033 Uiso 0.5 1 d R U P
C2A C 0.0669(11) 0.205(2) 0.5787(13) 0.027(3) Uani 0.5 1 d D . P
H2AA H 0.0369 0.1715 0.6263 0.040 Uiso 0.5 1 d R U P
H2AB H 0.0408 0.2827 0.5746 0.040 Uiso 0.5 1 d R U P
H2AC H 0.0410 0.1627 0.5336 0.040 Uiso 0.5 1 d R U P
C3A C 0.2220(5) 0.3756(4) 0.4962(3) 0.0315(11) Uani 0.5 1 d D . P
H3AA H 0.2453 0.4113 0.5448 0.038 Uiso 0.5 1 d R U P
H3AB H 0.1408 0.3843 0.4916 0.038 Uiso 0.5 1 d R U P
C4A C 0.284(2) 0.4420(12) 0.4328(14) 0.040(5) Uani 0.5 1 d D . P
H4AA H 0.2625 0.5211 0.4337 0.059 Uiso 0.5 1 d R U P
H4AB H 0.3652 0.4355 0.4376 0.059 Uiso 0.5 1 d R U P
H4AC H 0.2595 0.4082 0.3838 0.059 Uiso 0.5 1 d R U P

loop_
_atom_site_aniso_label
_atom_site_aniso_U_11
_atom_site_aniso_U_22
_atom_site_aniso_U_33
_atom_site_aniso_U_23
_atom_site_aniso_U_13
_atom_site_aniso_U_12
Fe1 0.0270(3) 0.0270(3) 0.0189(4) 0.000 0.000 -0.0023(3)
Fe2 0.0305(2) 0.0305(2) 0.0250(3) -0.00014(15) 0.00014(15) 0.0085(2)
C1 0.0359(13) 0.0359(13) 0.0327(19) 0.0048(13) 0.0048(13) 0.0062(17)
O1 0.0544(13) 0.0544(13) 0.0506(19) 0.0217(12) 0.0217(12) 0.0032(17)
C2 0.0237(11) 0.0237(11) 0.0271(17) 0.0009(10) -0.0009(10) -0.0051(14)
O2 0.0356(10) 0.0356(10) 0.0345(14) 0.0073(9) -0.0073(9) 0.0014(12)
C3 0.047(2) 0.089(3) 0.053(2) 0.0252(19) 0.0168(17) 0.025(2)
O3 0.0491(18) 0.170(4) 0.118(3) 0.055(3) 0.044(2) 0.041(2)
C4 0.024(2) 0.024(2) 0.020(3) 0.000 0.000 0.000
N1 0.0266(13) 0.0266(13) 0.026(2) 0.000 0.000 0.0054(18)
C1A 0.031(3) 0.029(3) 0.023(2) 0.002(2) -0.001(2) 0.002(2)
C2A 0.024(5) 0.029(5) 0.027(6) 0.001(4) 0.003(4) 0.005(4)
C3A 0.034(3) 0.024(3) 0.036(3) 0.003(2) 0.001(2) 0.004(2)
C4A 0.050(11) 0.036(6) 0.033(7) 0.000(5) -0.002(5) -0.001(6)

loop_
_atom_type_symbol
_atom_type_description
_atom_type_scat_dispersion_real
_atom_type_scat_dispersion_imag
_atom_type_scat_source
C C 0.0033 0.0016 'International Tables Vol C Tables 4.2.6.8 and 6.1.1.4'
H H 0.0000 0.0000 'International Tables Vol C Tables 4.2.6.8 and 6.1.1.4'
N N 0.0061 0.0033 'International Tables Vol C Tables 4.2.6.8 and 6.1.1.4'
O O 0.0106 0.0060 'International Tables Vol C Tables 4.2.6.8 and 6.1.1.4'
Fe Fe 0.3463 0.8444 'International Tables Vol C Tables 4.2.6.8 and 6.1.1.4'

loop_
_geom_angle_atom_site_label_1
_geom_angle_atom_site_label_2
_geom_angle_atom_site_label_3
_geom_angle
_geom_angle_site_symmetry_1
_geom_angle_site_symmetry_3
C1 Fe1 C1 102.6(3) . 2_655
C1 Fe1 C4 128.70(14) . .
C1 Fe1 C4 128.70(14) 2_655 .
C1 Fe1 C2 88.83(6) . .
C1 Fe1 C2 88.83(6) 2_655 .
C4 Fe1 C2 91.88(10) . .
C1 Fe1 C2 88.83(6) . 2_655
C1 Fe1 C2 88.83(6) 2_655 2_655
C4 Fe1 C2 91.88(10) . 2_655
C2 Fe1 C2 176.2(2) . 2_655
C1 Fe1 Fe2 115.50(8) . .
C1 Fe1 Fe2 115.50(8) 2_655 .
C4 Fe1 Fe2 46.472(16) . .
C2 Fe1 Fe2 45.40(10) . .
C2 Fe1 Fe2 138.35(10) 2_655 .
C1 Fe1 Fe2 115.50(8) . 2_655
C1 Fe1 Fe2 115.50(8) 2_655 2_655
C4 Fe1 Fe2 46.471(16) . 2_655
C2 Fe1 Fe2 138.35(10) . 2_655
C2 Fe1 Fe2 45.40(10) 2_655 2_655
Fe2 Fe1 Fe2 92.94(3) . 2_655
C1 Fe1 Fe2 84.88(14) . 11_666
C1 Fe1 Fe2 172.52(15) 2_655 11_666
C4 Fe1 Fe2 43.819(15) . 11_666
C2 Fe1 Fe2 91.35(7) . 11_666
C2 Fe1 Fe2 91.35(7) 2_655 11_666
Fe2 Fe1 Fe2 60.204(15) . 11_666
Fe2 Fe1 Fe2 60.203(15) 2_655 11_666
C1 Fe1 Fe2 172.52(14) . 12_656
C1 Fe1 Fe2 84.88(14) 2_655 12_656
C4 Fe1 Fe2 43.819(15) . 12_656
C2 Fe1 Fe2 91.35(7) . 12_656
C2 Fe1 Fe2 91.35(7) 2_655 12_656
Fe2 Fe1 Fe2 60.204(15) . 12_656
Fe2 Fe1 Fe2 60.203(15) 2_655 12_656
Fe2 Fe1 Fe2 87.64(3) 11_666 12_656
C3 Fe2 C3 88.5(3) 15_665 .
C3 Fe2 C2 98.07(15) 15_665 .
C3 Fe2 C2 98.07(15) . .
C3 Fe2 C4 132.07(14) 15_665 .
C3 Fe2 C4 132.08(14) . .
C2 Fe2 C4 99.34(12) . .
C3 Fe2 Fe1 130.26(16) 15_665 .
C3 Fe2 Fe1 130.26(16) . .
C2 Fe2 Fe1 53.17(12) . .
C4 Fe2 Fe1 46.168(16) . .
C3 Fe2 Fe2 88.49(15) 15_665 11_666
C3 Fe2 Fe2 163.47(13) . 11_666
C2 Fe2 Fe2 98.45(8) . 11_666
C4 Fe2 Fe2 44.939(1) . 11_666
Fe1 Fe2 Fe2 62.174(16) . 11_666
C3 Fe2 Fe2 163.47(13) 15_665 12_656
C3 Fe2 Fe2 88.49(15) . 12_656
C2 Fe2 Fe2 98.45(8) . 12_656
C4 Fe2 Fe2 44.939(1) . 12_656
Fe1 Fe2 Fe2 62.174(16) . 12_656
Fe2 Fe2 Fe2 89.758(3) 11_666 12_656
C3 Fe2 Fe1 108.17(12) 15_665 11_666
C3 Fe2 Fe1 108.17(12) . 11_666
C2 Fe2 Fe1 142.88(12) . 11_666
C4 Fe2 Fe1 43.542(15) . 11_666
Fe1 Fe2 Fe1 89.71(3) . 11_666
Fe2 Fe2 Fe1 57.623(15) 11_666 11_666
Fe2 Fe2 Fe1 57.623(15) 12_656 11_666
O1 C1 Fe1 179.7(5) . .
O2 C2 Fe2 146.1(3) . .
O2 C2 Fe1 132.5(3) . .
Fe2 C2 Fe1 81.42(14) . .
O3 C3 Fe2 175.7(5) . .
Fe1 C4 Fe1 180.0 . 11_666
Fe1 C4 Fe2 92.639(16) . 11_666
Fe1 C4 Fe2 87.361(16) 11_666 11_666
Fe1 C4 Fe2 92.639(16) . 12_656
Fe1 C4 Fe2 87.361(16) 11_666 12_656
Fe2 C4 Fe2 174.72(3) 11_666 12_656
Fe1 C4 Fe2 87.361(16) . 2_655
Fe1 C4 Fe2 92.639(16) 11_666 2_655
Fe2 C4 Fe2 90.121(2) 11_666 2_655
Fe2 C4 Fe2 90.121(2) 12_656 2_655
Fe1 C4 Fe2 87.360(16) . .
Fe1 C4 Fe2 92.640(16) 11_666 .
Fe2 C4 Fe2 90.121(2) 11_666 .
Fe2 C4 Fe2 90.122(2) 12_656 .
Fe2 C4 Fe2 174.72(3) 2_655 .
C3A N1 C3A 115.2(4) . 7_556
C3A N1 C3A 115.2(4) 2 8_556
C3A N1 C1A 109.2(3) . .
C3A N1 C1A 107.6(3) 7_556 .
C3A N1 C1A 107.6(3) . 7_556
C3A N1 C1A 109.2(3) 7_556 7_556
C1A N1 C1A 107.7(4) . 7_556
C3A N1 C1A 109.2(3) 2 2
C3A N1 C1A 107.6(3) 8_556 2
C3A N1 C1A 107.6(3) 2 8_556
C3A N1 C1A 109.2(3) 8_556 8_556
C1A N1 C1A 107.7(4) 2 8_556
C2A C1A N1 116.6(9) . .
N1 C1A C4A 108.1(7) . 8_556
C2A C1A H1AA 103.2 . .
N1 C1A H1AA 108.8 . .
C2A C1A H1AB 111.2 . .
N1 C1A H1AB 108.9 . .
H1AA C1A H1AB 107.7 . .
C4A C2A C1A 113(2) 8_556 .
C1A C2A H2AA 112.3 . .
C1A C2A H2AB 112.0 . .
H2AA C2A H2AB 109.5 . .
C1A C2A H2AC 103.9 . .
H2AA C2A H2AC 109.5 . .
H2AB C2A H2AC 109.5 . .
C4A C3A N1 115.4(9) . .
C4A C3A H3AA 104.2 . .
N1 C3A H3AA 109.0 . .
C4A C3A H3AB 111.4 . .
N1 C3A H3AB 108.8 . .
H3AA C3A H3AB 107.7 . .
C3A C4A H4AA 111.3 . .
C3A C4A H4AB 112.2 . .
H4AA C4A H4AB 109.5 . .
C3A C4A H4AC 104.8 . .
H4AA C4A H4AC 109.5 . .
H4AB C4A H4AC 109.5 . .

loop_
_geom_bond_atom_site_label_1
_geom_bond_atom_site_label_2
_geom_bond_distance
_geom_bond_site_symmetry_2
Fe1 C1 1.775(4) .
Fe1 C1 1.775(4) 2_655
Fe1 C4 1.8743(7) .
Fe1 C2 2.101(4) .
Fe1 C2 2.101(4) 2_655
Fe1 Fe2 2.5955(7) .
Fe1 Fe2 2.5955(7) 2_655
Fe1 Fe2 2.7179(7) 11_666
Fe1 Fe2 2.7179(7) 12_656
Fe2 C3 1.764(4) 15_665
Fe2 C3 1.764(4) .
Fe2 C2 1.869(4) .
Fe2 C4 1.8838(5) .
Fe2 Fe2 2.6670(8) 11_666
Fe2 Fe2 2.6670(8) 12_656
Fe2 Fe1 2.7180(7) 11_666
C1 O1 1.146(5) .
C2 O2 1.164(4) .
C3 O3 1.140(5) .
C4 Fe1 1.8744(7) 11_666
C4 Fe2 1.8838(5) 11_666
C4 Fe2 1.8838(5) 12_656
C4 Fe2 1.8838(5) 2_655
N1 C3A 1.509(5) .
N1 C3A 1.510(5) 7_556
N1 C3A 1.510(5) 2
N1 C3A 1.510(5) 8_556
N1 C1A 1.554(4) .
N1 C1A 1.554(4) 7_556
N1 C1A 1.554(4) 2
N1 C1A 1.554(4) 8_556
C1A C2A 1.475(13) .
C1A C4A 1.594(17) 8_556
C1A C3A 1.717(7) 8_556
C1A C1A 1.834(10) 2
C1A C3A 1.863(8) 2
C1A H1AA 0.9600 .
C1A H1AB 0.9600 .
C2A C4A 0.26(5) 8_556
C2A C3A 1.666(16) 8_556
C2A H2AA 0.9601 .
C2A H2AB 0.9600 .
C2A H2AC 0.9599 .
C3A C4A 1.506(13) .
C3A C3A 1.623(10) 8_556
C3A C2A 1.666(16) 8_556
C3A C1A 1.717(7) 8_556
C3A C1A 1.863(8) 2
C3A H3AA 0.9600 .
C3A H3AB 0.9601 .
C4A C2A 0.26(5) 8_556
C4A C1A 1.594(17) 8_556
C4A H4AA 0.9600 .
C4A H4AB 0.9600 .
C4A H4AC 0.9599 .

loop_
_platon_squeeze_void_nr
_platon_squeeze_void_average_x
_platon_squeeze_void_average_y
_platon_squeeze_void_average_z
_platon_squeeze_void_volume
_platon_squeeze_void_count_electrons
_platon_squeeze_void_content
1 0.250 0.750 0.250 185 23 ' '
2 0.750 0.250 0.750 185 23 ' '
